data_7228787
loop_
_publ_author_name
'Keyes, Lauren K.'
'Todd, Angela D. K.'
'Giffin, Nick A.'
'Veinot, Alex J.'
'Hendsbee, Arthur D.'
'Robertson, Katherine N.'
'Geier, Stephen J.'
'Masuda, Jason D.'

_publ_section_title
;
 Reaction of sterically encumbered phenols, TEMPO-H, and organocarbonyl
 insertion reactions with L-AlH2 (L = HC(MeCNDipp)2, Dipp =
 2,6-diisopropylphenyl)
;
_journal_issue 59
_journal_name_full 'RSC Adv.'
_journal_page_first 37315
_journal_paper_doi 10.1039/C7RA06526D
_journal_volume 7
_journal_year 2017
_chemical_formula_moiety 'C43 H55 Al N2 O2'
_chemical_formula_sum 'C43 H55 Al N2 O2'
_chemical_formula_weight 658.87
_chemical_name_systematic
;
 ? 
;
_space_group_crystal_system monoclinic
_space_group_IT_number 14
_space_group_name_Hall '-P 2ybc'
_space_group_name_H-M_alt 'P 1 21/c 1'
_symmetry_space_group_name_Hall '-P 2ybc'
_symmetry_space_group_name_H-M 'P 1 21/c 1'
_atom_sites_solution_hydrogens geom
_audit_creation_date 2016-08-12
_audit_creation_method
;
Olex2 1.2
(compiled 2016.02.19 svn.r3266 for OlexSys, GUI svn.r5155)
;
_audit_update_record
;
2017-05-05 deposited with the CCDC.
2017-07-14 downloaded from the CCDC.
;
_cell_angle_alpha 90
_cell_angle_beta 92.259(3)
_cell_angle_gamma 90
_cell_formula_units_Z 4
_cell_length_a 18.513(5)
_cell_length_b 9.348(2)
_cell_length_c 22.483(6)
_cell_measurement_reflns_used 6133
_cell_measurement_temperature 150(2)
_cell_measurement_theta_max 25.86
_cell_measurement_theta_min 2.20
_cell_volume 3887.9(17)
_computing_cell_refinement 'SAINT v7.68A (Bruker, 2009)'
_computing_data_reduction 'SAINT v7.68A (Bruker, 2009)'
_computing_molecular_graphics 'Olex2 (Dolomanov et al., 2009)'
_computing_publication_material 'Olex2 (Dolomanov et al., 2009)'
_computing_structure_refinement 'ShelXL (Sheldrick, 2015)'
_computing_structure_solution 'SHELXS-97 (Sheldrick, 2008)'
_diffrn_ambient_temperature 150.0
_diffrn_measured_fraction_theta_full 1.000
_diffrn_measured_fraction_theta_max 1.000
_diffrn_measurement_device_type 'Bruker APEX-II CCD'
_diffrn_measurement_method '\f and \w scans'
_diffrn_radiation_monochromator graphite
_diffrn_radiation_type MoK\a
_diffrn_radiation_wavelength 0.71073
_diffrn_reflns_av_R_equivalents 0.0478
_diffrn_reflns_av_unetI/netI 0.0344
_diffrn_reflns_Laue_measured_fraction_full 1.000
_diffrn_reflns_Laue_measured_fraction_max 1.000
_diffrn_reflns_limit_h_max 22
_diffrn_reflns_limit_h_min -22
_diffrn_reflns_limit_k_max 11
_diffrn_reflns_limit_k_min -11
_diffrn_reflns_limit_l_max 26
_diffrn_reflns_limit_l_min -26
_diffrn_reflns_number 37041
_diffrn_reflns_point_group_measured_fraction_full 1.000
_diffrn_reflns_point_group_measured_fraction_max 1.000
_diffrn_reflns_theta_full 24.997
_diffrn_reflns_theta_max 24.997
_diffrn_reflns_theta_min 2.084
_diffrn_standards_number 0
_exptl_absorpt_coefficient_mu 0.089
_exptl_absorpt_correction_T_max 0.7457
_exptl_absorpt_correction_T_min 0.6887
_exptl_absorpt_correction_type multi-scan
_exptl_absorpt_process_details
;
SADABS-2008/1 (Bruker,2008) was used for absorption correction.
wR2(int) was 0.0948 before and 0.0484 after correction.
The Ratio of minimum to maximum transmission is 0.9236.
The \l/2 correction factor is 0.0015.
;
_exptl_crystal_colour colorless
_exptl_crystal_density_diffrn 1.126
_exptl_crystal_density_method none
_exptl_crystal_description block
_exptl_crystal_F_000 1424
_exptl_crystal_size_max 0.35
_exptl_crystal_size_mid 0.28
_exptl_crystal_size_min 0.22
_refine_diff_density_max 0.393
_refine_diff_density_min -0.242
_refine_diff_density_rms 0.037
_refine_ls_extinction_method none
_refine_ls_goodness_of_fit_ref 1.014
_refine_ls_hydrogen_treatment constr
_refine_ls_matrix_type full
_refine_ls_number_parameters 510
_refine_ls_number_reflns 6839
_refine_ls_number_restraints 429
_refine_ls_restrained_S_all 0.990
_refine_ls_R_factor_all 0.0676
_refine_ls_R_factor_gt 0.0427
_refine_ls_shift/su_max 0.000
_refine_ls_shift/su_mean 0.000
_refine_ls_structure_factor_coef Fsqd
_refine_ls_weighting_details 'w=1/[\s^2^(Fo^2^)+(0.0402P)^2^+1.9425P] where P=(Fo^2^+2Fc^2^)/3'
_refine_ls_weighting_scheme calc
_refine_ls_wR_factor_gt 0.0951
_refine_ls_wR_factor_ref 0.1095
_reflns_Friedel_coverage 0.000
_reflns_number_gt 5021
_reflns_number_total 6839
_reflns_threshold_expression 'I > 2\s(I)'
_cod_data_source_file c7ra06526d1.cif
_cod_data_source_block lk08_0m
_cod_original_cell_volume 3887.7(17)
_cod_database_code 7228787
_shelx_space_group_comment
;
The symmetry employed for this shelxl refinement is uniquely defined
by the following loop, which should always be used as a source of
symmetry information in preference to the above space-group names.
They are only intended as comments.
;
_olex2_refinement_description
;
1. Fixed Uiso
 At 1.2 times of:
  All C(H) groups, All C(H,H) groups
 At 1.5 times of:
  All C(H,H,H) groups
2. Restrained distances
 C38B-C39B
 1.4 with sigma of 0.001
 C39B-C40B
 1.4 with sigma of 0.001
 C40B-C41B
 1.4 with sigma of 0.001
 C41B-C42B
 1.4 with sigma of 0.001
 C42B-C43B
 1.4 with sigma of 0.001
 C43B-C38B
 1.4 with sigma of 0.001
3. Restrained planarity
 C38B, C39B, C40B, C41B, C42B, C43B
 with sigma of 0.1
4. Rigid bond restraints
 C38B, C39B, C40B, C41B, C42B, C43B, C38, C39, C40, C41, C42, C43
 with sigma for 1-2 distances of 0.03 and sigma for 1-3 distances of 0.03
5. Uiso/Uaniso restraints and constraints
C38B \\sim C39B \\sim C40B \\sim C41B \\sim C42B \\sim C43B \\sim C38 \\sim C39
\\sim C40 \\sim C41 \\sim C42 \\sim C43: within 6A with sigma of 0.03 and sigma
for terminal atoms of 0.03
Uanis(O2) = Uanis(O2B)
6. Others
 Sof(O2B)=Sof(C37B)=Sof(H37C)=Sof(H37D)=Sof(C38B)=Sof(H38B)=Sof(C39B)=
 Sof(H39B)=Sof(C40B)=Sof(H40B)=Sof(C41B)=Sof(H41B)=Sof(C42B)=Sof(H42B)=
 Sof(C43B)=1-FVAR(1)
 Sof(O2)=Sof(C37)=Sof(H37A)=Sof(H37B)=Sof(C38)=Sof(C39)=Sof(H39)=Sof(C40)=
 Sof(H40)=Sof(C41)=Sof(H41)=Sof(C42)=Sof(H42)=Sof(C43)=Sof(H43)=FVAR(1)
7.a Ternary CH refined with riding coordinates:
 C12(H12), C15(H15), C24(H24), C27(H27)
7.b Secondary CH2 refined with riding coordinates:
 C30(H30A,H30B), C37(H37A,H37B), C37B(H37C,H37D)
7.c Aromatic/amide H refined with riding coordinates:
 C32(H32), C33(H33), C34(H34), C35(H35), C36(H36), C3(H3), C8(H8), C9(H9),
 C10(H10), C20(H20), C21(H21), C22(H22), C39(H39), C40(H40), C41(H41), C42(H42),
  C43(H43), C38B(H38B), C39B(H39B), C40B(H40B), C41B(H41B), C42B(H42B)
7.d Idealised Me refined as rotating group:
 C2(H2A,H2B,H2C), C5(H5A,H5B,H5C), C13(H13A,H13B,H13C), C14(H14A,H14B,H14C),
 C16(H16A,H16B,H16C), C17(H17A,H17B,H17C), C25(H25A,H25B,H25C), C26(H26A,H26B,
 H26C), C28(H28A,H28B,H28C), C29(H29A,H29B,H29C)
;
_shelx_shelxl_version_number 2014/7
_olex2_submission_special_instructions 'No special instructions were received'

loop_
_space_group_symop_operation_xyz
'x, y, z'
'-x, y+1/2, -z+1/2'
'-x, -y, -z'
'x, -y-1/2, z-1/2'

loop_
_atom_site_label
_atom_site_type_symbol
_atom_site_fract_x
_atom_site_fract_y
_atom_site_fract_z
_atom_site_U_iso_or_equiv
_atom_site_adp_type
_atom_site_occupancy
_atom_site_site_symmetry_order
_atom_site_calc_flag
_atom_site_refinement_flags_posn
_atom_site_refinement_flags_adp
_atom_site_refinement_flags_occupancy
_atom_site_disorder_assembly
_atom_site_disorder_group
C31 C 0.38376(10) 0.7257(2) 0.35075(9) 0.0365(5) Uani 1 1 d . . . . .
C32 C 0.41941(11) 0.6022(2) 0.36698(9) 0.0406(5) Uani 1 1 d . . . . .
H32 H 0.4169 0.5214 0.3414 0.049 Uiso 1 1 calc R . . . .
C33 C 0.45907(14) 0.5944(3) 0.42037(10) 0.0565(7) Uani 1 1 d . . . . .
H33 H 0.4842 0.5090 0.4310 0.068 Uiso 1 1 calc R . . . .
C34 C 0.46201(16) 0.7105(3) 0.45805(11) 0.0690(8) Uani 1 1 d . . . . .
H34 H 0.4888 0.7051 0.4949 0.083 Uiso 1 1 calc R . . . .
C35 C 0.42617(16) 0.8335(3) 0.44228(12) 0.0679(8) Uani 1 1 d . . . . .
H35 H 0.4282 0.9137 0.4682 0.081 Uiso 1 1 calc R . . . .
C36 C 0.38717(13) 0.8414(3) 0.38887(12) 0.0546(6) Uani 1 1 d . . . . .
H36 H 0.3624 0.9272 0.3782 0.065 Uiso 1 1 calc R . . . .
Al1 Al 0.23368(3) 0.53303(6) 0.27090(2) 0.02696(15) Uani 1 1 d . . . . .
O1 O 0.31709(7) 0.60994(15) 0.26817(6) 0.0387(4) Uani 1 1 d . . . . .
N1 N 0.24814(8) 0.33538(16) 0.28134(6) 0.0269(4) Uani 1 1 d . . . . .
N2 N 0.18338(7) 0.52351(16) 0.19630(6) 0.0252(3) Uani 1 1 d . . . . .
C1 C 0.20833(10) 0.2370(2) 0.25134(9) 0.0309(4) Uani 1 1 d . . . . .
C2 C 0.21597(11) 0.0809(2) 0.26667(10) 0.0438(6) Uani 1 1 d . . . . .
H2A H 0.2566 0.0403 0.2458 0.066 Uiso 1 1 calc GR . . . .
H2B H 0.1714 0.0304 0.2545 0.066 Uiso 1 1 calc GR . . . .
H2C H 0.2248 0.0705 0.3097 0.066 Uiso 1 1 calc GR . . . .
C3 C 0.16055(10) 0.2718(2) 0.20441(9) 0.0323(5) Uani 1 1 d . . . . .
H3 H 0.1299 0.1968 0.1900 0.039 Uiso 1 1 calc R . . . .
C4 C 0.15205(9) 0.4041(2) 0.17574(8) 0.0289(4) Uani 1 1 d . . . . .
C5 C 0.10598(11) 0.4052(2) 0.11912(9) 0.0401(5) Uani 1 1 d . . . . .
H5A H 0.0549 0.3985 0.1287 0.060 Uiso 1 1 calc GR . . . .
H5B H 0.1189 0.3235 0.0943 0.060 Uiso 1 1 calc GR . . . .
H5C H 0.1142 0.4943 0.0974 0.060 Uiso 1 1 calc GR . . . .
C6 C 0.30949(10) 0.2873(2) 0.31832(8) 0.0285(4) Uani 1 1 d . . . . .
C7 C 0.37263(10) 0.2463(2) 0.29013(9) 0.0316(4) Uani 1 1 d . . . . .
C8 C 0.43168(11) 0.2032(2) 0.32643(10) 0.0399(5) Uani 1 1 d . . . . .
H8 H 0.4750 0.1740 0.3087 0.048 Uiso 1 1 calc R . . . .
C9 C 0.42822(11) 0.2024(2) 0.38738(10) 0.0424(5) Uani 1 1 d . . . . .
H9 H 0.4689 0.1720 0.4112 0.051 Uiso 1 1 calc R . . . .
C10 C 0.36644(11) 0.2452(2) 0.41414(9) 0.0388(5) Uani 1 1 d . . . . .
H10 H 0.3649 0.2444 0.4563 0.047 Uiso 1 1 calc R . . . .
C11 C 0.30586(10) 0.2898(2) 0.38023(9) 0.0335(5) Uani 1 1 d . . . . .
C12 C 0.37988(10) 0.2501(2) 0.22296(9) 0.0369(5) Uani 1 1 d . . . . .
H12 H 0.3323 0.2810 0.2046 0.044 Uiso 1 1 calc R . . . .
C13 C 0.43651(12) 0.3601(3) 0.20616(10) 0.0483(6) Uani 1 1 d . . . . .
H13A H 0.4228 0.4546 0.2209 0.072 Uiso 1 1 calc GR . . . .
H13B H 0.4395 0.3634 0.1628 0.072 Uiso 1 1 calc GR . . . .
H13C H 0.4837 0.3330 0.2241 0.072 Uiso 1 1 calc GR . . . .
C14 C 0.39777(14) 0.1032(3) 0.19767(11) 0.0575(7) Uani 1 1 d . . . . .
H14A H 0.4446 0.0710 0.2146 0.086 Uiso 1 1 calc GR . . . .
H14B H 0.4001 0.1097 0.1543 0.086 Uiso 1 1 calc GR . . . .
H14C H 0.3602 0.0347 0.2079 0.086 Uiso 1 1 calc GR . . . .
C15 C 0.23885(11) 0.3383(3) 0.41133(9) 0.0459(6) Uani 1 1 d . . . . .
H15 H 0.2083 0.3933 0.3816 0.055 Uiso 1 1 calc R . . . .
C16 C 0.19454(14) 0.2104(4) 0.43067(13) 0.0784(9) Uani 1 1 d . . . . .
H16A H 0.1809 0.1520 0.3958 0.118 Uiso 1 1 calc GR . . . .
H16B H 0.1508 0.2441 0.4495 0.118 Uiso 1 1 calc GR . . . .
H16C H 0.2234 0.1526 0.4592 0.118 Uiso 1 1 calc GR . . . .
C17 C 0.25641(16) 0.4380(3) 0.46350(11) 0.0738(9) Uani 1 1 d . . . . .
H17A H 0.2786 0.3830 0.4965 0.111 Uiso 1 1 calc GR . . . .
H17B H 0.2118 0.4828 0.4764 0.111 Uiso 1 1 calc GR . . . .
H17C H 0.2901 0.5122 0.4511 0.111 Uiso 1 1 calc GR . . . .
C18 C 0.17619(10) 0.6566(2) 0.16326(8) 0.0271(4) Uani 1 1 d . . . . .
C19 C 0.11489(10) 0.7428(2) 0.16938(8) 0.0293(4) Uani 1 1 d . . . . .
C20 C 0.11250(11) 0.8727(2) 0.13933(9) 0.0382(5) Uani 1 1 d . . . . .
H20 H 0.0717 0.9332 0.1431 0.046 Uiso 1 1 calc R . . . .
C21 C 0.16771(12) 0.9161(2) 0.10421(10) 0.0462(6) Uani 1 1 d . . . . .
H21 H 0.1647 1.0051 0.0839 0.055 Uiso 1 1 calc R . . . .
C22 C 0.22723(12) 0.8295(2) 0.09872(9) 0.0436(5) Uani 1 1 d . . . . .
H22 H 0.2651 0.8597 0.0743 0.052 Uiso 1 1 calc R . . . .
C23 C 0.23318(10) 0.6990(2) 0.12796(8) 0.0327(5) Uani 1 1 d . . . . .
C24 C 0.05174(10) 0.7020(2) 0.20676(9) 0.0335(5) Uani 1 1 d . . . . .
H24 H 0.0629 0.6077 0.2260 0.040 Uiso 1 1 calc R . . . .
C25 C 0.04033(11) 0.8116(2) 0.25589(9) 0.0434(5) Uani 1 1 d . . . . .
H25A H 0.0850 0.8217 0.2804 0.065 Uiso 1 1 calc GR . . . .
H25B H 0.0013 0.7793 0.2808 0.065 Uiso 1 1 calc GR . . . .
H25C H 0.0274 0.9041 0.2380 0.065 Uiso 1 1 calc GR . . . .
C26 C -0.01847(11) 0.6856(3) 0.16837(10) 0.0478(6) Uani 1 1 d . . . . .
H26A H -0.0311 0.7776 0.1498 0.072 Uiso 1 1 calc GR . . . .
H26B H -0.0576 0.6550 0.1935 0.072 Uiso 1 1 calc GR . . . .
H26C H -0.0114 0.6139 0.1373 0.072 Uiso 1 1 calc GR . . . .
C27 C 0.29872(11) 0.6039(2) 0.11969(9) 0.0408(5) Uani 1 1 d . . . . .
H27 H 0.3028 0.5377 0.1546 0.049 Uiso 1 1 calc R . . . .
C28 C 0.28884(14) 0.5123(3) 0.06384(12) 0.0707(8) Uani 1 1 d . . . . .
H28A H 0.2456 0.4528 0.0669 0.106 Uiso 1 1 calc GR . . . .
H28B H 0.3312 0.4508 0.0599 0.106 Uiso 1 1 calc GR . . . .
H28C H 0.2834 0.5745 0.0288 0.106 Uiso 1 1 calc GR . . . .
C29 C 0.36937(12) 0.6874(3) 0.11772(11) 0.0580(7) Uani 1 1 d . . . . .
H29A H 0.3683 0.7488 0.0824 0.087 Uiso 1 1 calc GR . . . .
H29B H 0.4099 0.6204 0.1160 0.087 Uiso 1 1 calc GR . . . .
H29C H 0.3753 0.7467 0.1535 0.087 Uiso 1 1 calc GR . . . .
C30 C 0.34515(13) 0.7390(2) 0.29028(11) 0.0506(6) Uani 1 1 d . . . . .
H30A H 0.3051 0.8086 0.2932 0.061 Uiso 1 1 calc R . . . .
H30B H 0.3794 0.7776 0.2616 0.061 Uiso 1 1 calc R . . . .
O2 O 0.1772(7) 0.6105(16) 0.3179(4) 0.0365(11) Uani 0.841(4) 1 d . . P A 1
C37 C 0.18802(13) 0.7136(3) 0.36302(10) 0.0367(7) Uani 0.841(4) 1 d . . P A 1
H37A H 0.1931 0.8089 0.3445 0.044 Uiso 0.841(4) 1 calc R . P A 1
H37B H 0.2337 0.6922 0.3857 0.044 Uiso 0.841(4) 1 calc R . P A 1
C38 C 0.12738(15) 0.7181(3) 0.40507(12) 0.0319(7) Uani 0.841(4) 1 d . U P A 1
C39 C 0.1242(2) 0.8271(4) 0.44684(17) 0.0592(10) Uani 0.841(4) 1 d . U P A 1
H39 H 0.1607 0.8987 0.4485 0.071 Uiso 0.841(4) 1 calc R . P A 1
C40 C 0.0686(3) 0.8326(5) 0.48613(19) 0.0711(13) Uani 0.841(4) 1 d . U P A 1
H40 H 0.0671 0.9088 0.5140 0.085 Uiso 0.841(4) 1 calc R . P A 1
C41 C 0.0163(3) 0.7320(6) 0.4857(2) 0.0570(13) Uani 0.841(4) 1 d . U P A 1
H41 H -0.0212 0.7356 0.5133 0.068 Uiso 0.841(4) 1 calc R . P A 1
C42 C 0.0187(3) 0.6262(5) 0.4450(2) 0.0459(11) Uani 0.841(4) 1 d . U P A 1
H42 H -0.0180 0.5550 0.4443 0.055 Uiso 0.841(4) 1 calc R . P A 1
C43 C 0.0730(2) 0.6177(4) 0.4041(2) 0.0384(8) Uani 0.841(4) 1 d . U P A 1
H43 H 0.0725 0.5428 0.3755 0.046 Uiso 0.841(4) 1 calc R . P A 1
O2B O 0.173(4) 0.611(9) 0.327(2) 0.0365(11) Uani 0.159(4) 1 d . . P A 2
C37B C 0.1048(8) 0.5683(15) 0.3517(6) 0.047(4) Uani 0.159(4) 1 d . . P A 2
H37C H 0.1077 0.4670 0.3643 0.056 Uiso 0.159(4) 1 calc R . P A 2
H37D H 0.0657 0.5768 0.3205 0.056 Uiso 0.159(4) 1 calc R . P A 2
C38B C 0.1161(9) 0.7957(17) 0.4155(7) 0.045(3) Uani 0.159(4) 1 d D U P A 2
H38B H 0.1538 0.8309 0.3921 0.054 Uiso 0.159(4) 1 calc R . P A 2
C39B C 0.0901(8) 0.8800(18) 0.4615(6) 0.045(4) Uani 0.159(4) 1 d D U P A 2
H39B H 0.1098 0.9720 0.4699 0.054 Uiso 0.159(4) 1 calc R . P A 2
C40B C 0.0341(8) 0.8244(18) 0.4946(8) 0.043(4) Uani 0.159(4) 1 d D U P A 2
H40B H 0.0136 0.8798 0.5251 0.051 Uiso 0.159(4) 1 calc R . P A 2
C41B C 0.0086(16) 0.6861(19) 0.4822(12) 0.041(4) Uani 0.159(4) 1 d D U P A 2
H41B H -0.0254 0.6467 0.5081 0.049 Uiso 0.159(4) 1 calc R . P A 2
C42B C 0.0294(13) 0.602(3) 0.4344(11) 0.046(4) Uani 0.159(4) 1 d D U P A 2
H42B H 0.0067 0.5137 0.4237 0.055 Uiso 0.159(4) 1 calc R . P A 2
C43B C 0.0870(13) 0.6598(18) 0.4039(12) 0.044(4) Uani 0.159(4) 1 d D U P A 2

loop_
_atom_site_aniso_label
_atom_site_aniso_U_11
_atom_site_aniso_U_22
_atom_site_aniso_U_33
_atom_site_aniso_U_23
_atom_site_aniso_U_13
_atom_site_aniso_U_12
C31 0.0308(11) 0.0360(12) 0.0427(12) 0.0015(10) -0.0003(9) -0.0101(9)
C32 0.0419(12) 0.0417(13) 0.0378(12) -0.0008(10) -0.0053(10) -0.0062(10)
C33 0.0657(16) 0.0535(15) 0.0485(14) 0.0093(12) -0.0200(12) -0.0085(13)
C34 0.094(2) 0.078(2) 0.0336(13) -0.0010(13) -0.0185(13) -0.0254(18)
C35 0.086(2) 0.0650(19) 0.0527(16) -0.0231(14) 0.0082(15) -0.0174(16)
C36 0.0474(14) 0.0458(14) 0.0701(17) -0.0121(13) -0.0021(12) -0.0047(11)
Al1 0.0257(3) 0.0279(3) 0.0269(3) 0.0020(2) -0.0037(2) -0.0014(2)
O1 0.0331(8) 0.0392(8) 0.0430(8) 0.0048(7) -0.0087(6) -0.0111(6)
N1 0.0214(8) 0.0306(9) 0.0287(8) 0.0042(7) -0.0003(6) -0.0002(7)
N2 0.0220(8) 0.0279(8) 0.0255(8) 0.0022(7) -0.0006(6) -0.0012(7)
C1 0.0224(10) 0.0301(11) 0.0403(11) 0.0016(9) 0.0030(8) -0.0019(8)
C2 0.0375(12) 0.0303(12) 0.0629(15) 0.0055(10) -0.0090(11) -0.0024(9)
C3 0.0246(10) 0.0300(11) 0.0419(12) -0.0020(9) -0.0042(9) -0.0039(8)
C4 0.0212(10) 0.0344(11) 0.0311(10) -0.0016(9) -0.0004(8) -0.0013(8)
C5 0.0407(12) 0.0406(12) 0.0380(12) -0.0021(10) -0.0094(10) -0.0044(10)
C6 0.0237(10) 0.0267(10) 0.0347(11) 0.0036(8) -0.0030(8) -0.0003(8)
C7 0.0273(10) 0.0286(10) 0.0388(11) -0.0018(9) -0.0011(8) -0.0015(8)
C8 0.0255(11) 0.0437(13) 0.0501(14) -0.0017(10) -0.0041(9) 0.0068(9)
C9 0.0330(12) 0.0464(13) 0.0467(13) 0.0015(11) -0.0142(10) 0.0078(10)
C10 0.0409(12) 0.0407(12) 0.0343(11) 0.0038(9) -0.0054(9) 0.0042(10)
C11 0.0326(11) 0.0327(11) 0.0351(11) 0.0061(9) 0.0005(9) 0.0038(9)
C12 0.0274(11) 0.0444(13) 0.0390(12) -0.0004(10) 0.0018(9) 0.0034(9)
C13 0.0407(13) 0.0558(15) 0.0490(14) 0.0033(11) 0.0108(10) 0.0004(11)
C14 0.0657(17) 0.0533(15) 0.0542(15) -0.0109(12) 0.0110(13) 0.0020(13)
C15 0.0400(12) 0.0654(16) 0.0326(12) 0.0163(11) 0.0061(9) 0.0160(11)
C16 0.0469(16) 0.114(3) 0.075(2) 0.0292(18) 0.0150(14) -0.0041(16)
C17 0.080(2) 0.098(2) 0.0445(15) -0.0075(15) 0.0141(14) 0.0288(17)
C18 0.0275(10) 0.0317(10) 0.0216(9) 0.0015(8) -0.0038(8) -0.0049(8)
C19 0.0283(10) 0.0324(11) 0.0268(10) 0.0011(8) -0.0041(8) -0.0030(8)
C20 0.0385(12) 0.0337(12) 0.0423(12) 0.0062(10) -0.0005(10) 0.0023(9)
C21 0.0552(14) 0.0399(13) 0.0435(13) 0.0160(10) 0.0017(11) -0.0013(11)
C22 0.0416(13) 0.0519(14) 0.0376(12) 0.0135(11) 0.0058(10) -0.0078(11)
C23 0.0307(11) 0.0419(12) 0.0254(10) 0.0043(9) -0.0001(8) -0.0049(9)
C24 0.0262(10) 0.0349(11) 0.0395(11) 0.0048(9) 0.0013(9) 0.0022(9)
C25 0.0373(12) 0.0489(14) 0.0444(13) 0.0008(11) 0.0071(10) 0.0052(10)
C26 0.0324(12) 0.0516(14) 0.0590(15) 0.0021(12) -0.0028(10) -0.0027(10)
C27 0.0319(11) 0.0548(14) 0.0362(12) 0.0048(10) 0.0081(9) -0.0009(10)
C28 0.0517(16) 0.089(2) 0.0725(18) -0.0283(16) 0.0145(14) 0.0002(15)
C29 0.0335(13) 0.0780(19) 0.0630(16) 0.0077(14) 0.0068(11) -0.0070(12)
C30 0.0500(14) 0.0405(13) 0.0595(15) 0.0114(11) -0.0184(12) -0.0157(11)
O2 0.0364(18) 0.0404(8) 0.033(3) -0.007(3) 0.001(2) 0.0010(11)
C37 0.0411(15) 0.0332(14) 0.0359(14) -0.0066(11) 0.0039(11) -0.0063(11)
C38 0.0364(16) 0.0309(17) 0.0280(13) -0.0045(12) -0.0046(12) 0.0027(13)
C39 0.065(2) 0.062(2) 0.050(2) -0.0273(18) 0.0032(19) -0.0053(18)
C40 0.076(3) 0.088(3) 0.051(2) -0.038(2) 0.010(2) 0.003(3)
C41 0.048(3) 0.090(4) 0.0334(18) -0.014(2) 0.0016(17) 0.017(3)
C42 0.0376(19) 0.073(3) 0.028(2) -0.003(2) 0.0044(15) 0.0041(18)
C43 0.035(2) 0.049(2) 0.0309(16) -0.0047(16) 0.0019(16) -0.0002(15)
O2B 0.0364(18) 0.0404(8) 0.033(3) -0.007(3) 0.001(2) 0.0010(11)
C37B 0.056(9) 0.040(8) 0.045(9) -0.006(7) 0.005(7) -0.003(7)
C38B 0.049(7) 0.049(8) 0.037(7) 0.000(7) 0.019(6) -0.005(7)
C39B 0.046(7) 0.054(7) 0.036(7) -0.007(6) 0.014(6) -0.018(6)
C40B 0.046(8) 0.049(7) 0.034(7) 0.004(6) 0.011(7) -0.005(7)
C41B 0.041(7) 0.047(8) 0.034(8) 0.004(7) 0.003(7) -0.011(7)
C42B 0.045(8) 0.061(8) 0.033(8) -0.024(7) 0.007(7) 0.005(7)
C43B 0.042(8) 0.056(8) 0.033(7) -0.013(7) 0.006(7) 0.009(7)

loop_
_atom_type_symbol
_atom_type_description
_atom_type_scat_dispersion_real
_atom_type_scat_dispersion_imag
_atom_type_scat_source
C C 0.0033 0.0016 'International Tables Vol C Tables 4.2.6.8 and 6.1.1.4'
H H 0.0000 0.0000 'International Tables Vol C Tables 4.2.6.8 and 6.1.1.4'
N N 0.0061 0.0033 'International Tables Vol C Tables 4.2.6.8 and 6.1.1.4'
O O 0.0106 0.0060 'International Tables Vol C Tables 4.2.6.8 and 6.1.1.4'
Al Al 0.0645 0.0514 'International Tables Vol C Tables 4.2.6.8 and 6.1.1.4'

loop_
_geom_angle_atom_site_label_1
_geom_angle_atom_site_label_2
_geom_angle_atom_site_label_3
_geom_angle
C32 C31 C36 119.0(2)
C32 C31 C30 120.83(19)
C36 C31 C30 120.1(2)
C31 C32 H32 119.7
C31 C32 C33 120.5(2)
C33 C32 H32 119.7
C32 C33 H33 120.0
C34 C33 C32 119.9(2)
C34 C33 H33 120.0
C33 C34 H34 120.1
C35 C34 C33 119.8(2)
C35 C34 H34 120.1
C34 C35 H35 119.9
C34 C35 C36 120.2(2)
C36 C35 H35 119.9
C31 C36 H36 119.7
C35 C36 C31 120.6(2)
C35 C36 H36 119.7
O1 Al1 N1 107.09(7)
O1 Al1 N2 113.77(7)
O1 Al1 O2B 115(3)
N1 Al1 N2 97.32(7)
O2 Al1 O1 115.3(5)
O2 Al1 N1 115.7(5)
O2 Al1 N2 106.4(4)
O2B Al1 N1 113(2)
O2B Al1 N2 109(2)
C30 O1 Al1 132.47(15)
C1 N1 Al1 122.51(12)
C1 N1 C6 118.47(15)
C6 N1 Al1 118.68(12)
C4 N2 Al1 122.72(13)
C4 N2 C18 120.68(15)
C18 N2 Al1 116.49(11)
N1 C1 C2 120.27(17)
N1 C1 C3 122.79(18)
C3 C1 C2 116.91(17)
C1 C2 H2A 109.5
C1 C2 H2B 109.5
C1 C2 H2C 109.5
H2A C2 H2B 109.5
H2A C2 H2C 109.5
H2B C2 H2C 109.5
C1 C3 H3 116.1
C1 C3 C4 127.82(18)
C4 C3 H3 116.1
N2 C4 C3 122.72(17)
N2 C4 C5 120.84(17)
C3 C4 C5 116.44(17)
C4 C5 H5A 109.5
C4 C5 H5B 109.5
C4 C5 H5C 109.5
H5A C5 H5B 109.5
H5A C5 H5C 109.5
H5B C5 H5C 109.5
C7 C6 N1 118.17(16)
C11 C6 N1 119.88(16)
C11 C6 C7 121.87(17)
C6 C7 C12 123.30(17)
C8 C7 C6 117.44(18)
C8 C7 C12 119.25(18)
C7 C8 H8 119.4
C9 C8 C7 121.18(19)
C9 C8 H8 119.4
C8 C9 H9 119.7
C10 C9 C8 120.51(19)
C10 C9 H9 119.7
C9 C10 H10 119.6
C9 C10 C11 120.89(19)
C11 C10 H10 119.6
C6 C11 C15 122.46(17)
C10 C11 C6 118.08(18)
C10 C11 C15 119.46(18)
C7 C12 H12 107.8
C7 C12 C13 110.47(17)
C7 C12 C14 112.17(18)
C13 C12 H12 107.8
C13 C12 C14 110.63(18)
C14 C12 H12 107.8
C12 C13 H13A 109.5
C12 C13 H13B 109.5
C12 C13 H13C 109.5
H13A C13 H13B 109.5
H13A C13 H13C 109.5
H13B C13 H13C 109.5
C12 C14 H14A 109.5
C12 C14 H14B 109.5
C12 C14 H14C 109.5
H14A C14 H14B 109.5
H14A C14 H14C 109.5
H14B C14 H14C 109.5
C11 C15 H15 107.3
C11 C15 C16 110.8(2)
C11 C15 C17 112.61(19)
C16 C15 H15 107.3
C17 C15 H15 107.3
C17 C15 C16 111.2(2)
C15 C16 H16A 109.5
C15 C16 H16B 109.5
C15 C16 H16C 109.5
H16A C16 H16B 109.5
H16A C16 H16C 109.5
H16B C16 H16C 109.5
C15 C17 H17A 109.5
C15 C17 H17B 109.5
C15 C17 H17C 109.5
H17A C17 H17B 109.5
H17A C17 H17C 109.5
H17B C17 H17C 109.5
C19 C18 N2 119.99(16)
C23 C18 N2 118.40(16)
C23 C18 C19 121.54(17)
C18 C19 C24 123.71(17)
C20 C19 C18 117.68(17)
C20 C19 C24 118.61(17)
C19 C20 H20 119.1
C21 C20 C19 121.7(2)
C21 C20 H20 119.1
C20 C21 H21 120.2
C22 C21 C20 119.5(2)
C22 C21 H21 120.2
C21 C22 H22 119.2
C21 C22 C23 121.5(2)
C23 C22 H22 119.2
C18 C23 C27 121.73(18)
C22 C23 C18 117.96(19)
C22 C23 C27 120.28(18)
C19 C24 H24 108.1
C19 C24 C25 111.37(16)
C19 C24 C26 111.52(17)
C25 C24 H24 108.1
C25 C24 C26 109.55(17)
C26 C24 H24 108.1
C24 C25 H25A 109.5
C24 C25 H25B 109.5
C24 C25 H25C 109.5
H25A C25 H25B 109.5
H25A C25 H25C 109.5
H25B C25 H25C 109.5
C24 C26 H26A 109.5
C24 C26 H26B 109.5
C24 C26 H26C 109.5
H26A C26 H26B 109.5
H26A C26 H26C 109.5
H26B C26 H26C 109.5
C23 C27 H27 107.5
C23 C27 C28 110.99(18)
C23 C27 C29 113.19(19)
C28 C27 H27 107.5
C28 C27 C29 109.79(19)
C29 C27 H27 107.5
C27 C28 H28A 109.5
C27 C28 H28B 109.5
C27 C28 H28C 109.5
H28A C28 H28B 109.5
H28A C28 H28C 109.5
H28B C28 H28C 109.5
C27 C29 H29A 109.5
C27 C29 H29B 109.5
C27 C29 H29C 109.5
H29A C29 H29B 109.5
H29A C29 H29C 109.5
H29B C29 H29C 109.5
C31 C30 H30A 108.8
C31 C30 H30B 108.8
O1 C30 C31 113.82(17)
O1 C30 H30A 108.8
O1 C30 H30B 108.8
H30A C30 H30B 107.7
C37 O2 Al1 132.4(10)
O2 C37 H37A 109.1
O2 C37 H37B 109.1
O2 C37 C38 112.7(5)
H37A C37 H37B 107.8
C38 C37 H37A 109.1
C38 C37 H37B 109.1
C39 C38 C37 120.0(3)
C43 C38 C37 122.5(3)
C43 C38 C39 117.5(3)
C38 C39 H39 119.7
C40 C39 C38 120.7(3)
C40 C39 H39 119.7
C39 C40 H40 119.3
C41 C40 C39 121.4(4)
C41 C40 H40 119.3
C40 C41 H41 120.8
C42 C41 C40 118.3(5)
C42 C41 H41 120.8
C41 C42 H42 118.9
C41 C42 C43 122.2(5)
C43 C42 H42 118.9
C38 C43 C42 119.9(5)
C38 C43 H43 120.1
C42 C43 H43 120.1
C37B O2B Al1 135(5)
O2B C37B H37C 109.3
O2B C37B H37D 109.3
O2B C37B C43B 111(3)
H37C C37B H37D 108.0
C43B C37B H37C 109.3
C43B C37B H37D 109.3
C39B C38B H38B 119.7
C39B C38B C43B 120.5(16)
C43B C38B H38B 119.7
C38B C39B H39B 121.1
C38B C39B C40B 117.8(15)
C40B C39B H39B 121.1
C39B C40B H40B 120.4
C41B C40B C39B 119(2)
C41B C40B H40B 120.4
C40B C41B H41B 117.5
C42B C41B C40B 125(3)
C42B C41B H41B 117.5
C41B C42B H42B 123.4
C41B C42B C43B 113(3)
C43B C42B H42B 123.4
C38B C43B C37B 124.6(19)
C38B C43B C42B 124(2)
C42B C43B C37B 110.9(15)

loop_
_geom_bond_atom_site_label_1
_geom_bond_atom_site_label_2
_geom_bond_distance
C31 C32 1.372(3)
C31 C36 1.380(3)
C31 C30 1.516(3)
C32 H32 0.9500
C32 C33 1.384(3)
C33 H33 0.9500
C33 C34 1.376(4)
C34 H34 0.9500
C34 C35 1.367(4)
C35 H35 0.9500
C35 C36 1.378(4)
C36 H36 0.9500
Al1 O1 1.7066(14)
Al1 N1 1.8803(17)
Al1 N2 1.8882(15)
Al1 O2 1.680(10)
Al1 O2B 1.86(6)
O1 C30 1.397(2)
N1 C1 1.344(2)
N1 C6 1.452(2)
N2 C4 1.332(2)
N2 C18 1.452(2)
C1 C2 1.504(3)
C1 C3 1.388(3)
C2 H2A 0.9800
C2 H2B 0.9800
C2 H2C 0.9800
C3 H3 0.9500
C3 C4 1.401(3)
C4 C5 1.504(3)
C5 H5A 0.9800
C5 H5B 0.9800
C5 H5C 0.9800
C6 C7 1.405(3)
C6 C11 1.396(3)
C7 C8 1.398(3)
C7 C12 1.522(3)
C8 H8 0.9500
C8 C9 1.374(3)
C9 H9 0.9500
C9 C10 1.373(3)
C10 H10 0.9500
C10 C11 1.395(3)
C11 C15 1.517(3)
C12 H12 1.0000
C12 C13 1.526(3)
C12 C14 1.528(3)
C13 H13A 0.9800
C13 H13B 0.9800
C13 H13C 0.9800
C14 H14A 0.9800
C14 H14B 0.9800
C14 H14C 0.9800
C15 H15 1.0000
C15 C16 1.524(4)
C15 C17 1.523(3)
C16 H16A 0.9800
C16 H16B 0.9800
C16 H16C 0.9800
C17 H17A 0.9800
C17 H17B 0.9800
C17 H17C 0.9800
C18 C19 1.403(3)
C18 C23 1.402(3)
C19 C20 1.390(3)
C19 C24 1.515(3)
C20 H20 0.9500
C20 C21 1.377(3)
C21 H21 0.9500
C21 C22 1.377(3)
C22 H22 0.9500
C22 C23 1.388(3)
C23 C27 1.521(3)
C24 H24 1.0000
C24 C25 1.527(3)
C24 C26 1.539(3)
C25 H25A 0.9800
C25 H25B 0.9800
C25 H25C 0.9800
C26 H26A 0.9800
C26 H26B 0.9800
C26 H26C 0.9800
C27 H27 1.0000
C27 C28 1.525(3)
C27 C29 1.525(3)
C28 H28A 0.9800
C28 H28B 0.9800
C28 H28C 0.9800
C29 H29A 0.9800
C29 H29B 0.9800
C29 H29C 0.9800
C30 H30A 0.9900
C30 H30B 0.9900
O2 C37 1.407(13)
C37 H37A 0.9900
C37 H37B 0.9900
C37 C38 1.497(4)
C38 C39 1.389(4)
C38 C43 1.376(4)
C39 H39 0.9500
C39 C40 1.385(5)
C40 H40 0.9500
C40 C41 1.349(6)
C41 H41 0.9500
C41 C42 1.348(5)
C42 H42 0.9500
C42 C43 1.393(5)
C43 H43 0.9500
O2B C37B 1.46(7)
C37B H37C 0.9900
C37B H37D 0.9900
C37B C43B 1.50(3)
C38B H38B 0.9500
C38B C39B 1.4000(11)
C38B C43B 1.4000(11)
C39B H39B 0.9500
C39B C40B 1.4000(11)
C40B H40B 0.9500
C40B C41B 1.4000(11)
C41B H41B 0.9500
C41B C42B 1.4000(11)
C42B H42B 0.9500
C42B C43B 1.4000(11)

loop_
_geom_torsion_atom_site_label_1
_geom_torsion_atom_site_label_2
_geom_torsion_atom_site_label_3
_geom_torsion_atom_site_label_4
_geom_torsion
C31 C32 C33 C34 1.0(4)
C32 C31 C36 C35 0.4(3)
C32 C31 C30 O1 31.4(3)
C32 C33 C34 C35 -0.6(4)
C33 C34 C35 C36 0.1(4)
C34 C35 C36 C31 0.0(4)
C36 C31 C32 C33 -0.9(3)
C36 C31 C30 O1 -152.6(2)
Al1 O1 C30 C31 94.7(2)
Al1 N1 C1 C2 -172.56(14)
Al1 N1 C1 C3 9.4(3)
Al1 N1 C6 C7 -97.57(18)
Al1 N1 C6 C11 79.15(19)
Al1 N2 C4 C3 -7.4(3)
Al1 N2 C4 C5 173.50(14)
Al1 N2 C18 C19 -92.63(17)
Al1 N2 C18 C23 84.29(18)
Al1 O2 C37 C38 -162.8(9)
Al1 O2B C37B C43B 170(5)
O1 Al1 N1 C1 -137.22(14)
O1 Al1 N1 C6 36.01(15)
O1 Al1 N2 C4 130.96(14)
O1 Al1 N2 C18 -52.88(14)
O1 Al1 O2 C37 -11.6(13)
O1 Al1 O2B C37B -168(5)
N1 Al1 O1 C30 -142.11(17)
N1 Al1 N2 C4 18.60(15)
N1 Al1 N2 C18 -165.24(12)
N1 Al1 O2 C37 114.4(11)
N1 Al1 O2B C37B -45(7)
N1 C1 C3 C4 8.9(3)
N1 C6 C7 C8 178.67(17)
N1 C6 C7 C12 0.1(3)
N1 C6 C11 C10 -178.83(17)
N1 C6 C11 C15 1.4(3)
N2 Al1 O1 C30 111.56(17)
N2 Al1 N1 C1 -19.53(15)
N2 Al1 N1 C6 153.70(13)
N2 Al1 O2 C37 -138.8(10)
N2 Al1 O2B C37B 62(7)
N2 C18 C19 C20 176.55(16)
N2 C18 C19 C24 -3.4(3)
N2 C18 C23 C22 -177.10(17)
N2 C18 C23 C27 5.0(3)
C1 N1 C6 C7 75.9(2)
C1 N1 C6 C11 -107.3(2)
C1 C3 C4 N2 -10.0(3)
C1 C3 C4 C5 169.16(19)
C2 C1 C3 C4 -169.24(19)
C4 N2 C18 C19 83.6(2)
C4 N2 C18 C23 -99.5(2)
C6 N1 C1 C2 14.2(3)
C6 N1 C1 C3 -163.86(17)
C6 C7 C8 C9 -0.6(3)
C6 C7 C12 C13 114.8(2)
C6 C7 C12 C14 -121.3(2)
C6 C11 C15 C16 99.4(2)
C6 C11 C15 C17 -135.4(2)
C7 C6 C11 C10 -2.2(3)
C7 C6 C11 C15 177.98(19)
C7 C8 C9 C10 -0.5(3)
C8 C7 C12 C13 -63.8(2)
C8 C7 C12 C14 60.1(3)
C8 C9 C10 C11 0.3(3)
C9 C10 C11 C6 1.1(3)
C9 C10 C11 C15 -179.1(2)
C10 C11 C15 C16 -80.4(3)
C10 C11 C15 C17 44.8(3)
C11 C6 C7 C8 2.0(3)
C11 C6 C7 C12 -176.54(18)
C12 C7 C8 C9 177.99(19)
C18 N2 C4 C3 176.59(17)
C18 N2 C4 C5 -2.5(3)
C18 C19 C20 C21 0.6(3)
C18 C19 C24 C25 120.2(2)
C18 C19 C24 C26 -117.1(2)
C18 C23 C27 C28 93.7(2)
C18 C23 C27 C29 -142.4(2)
C19 C18 C23 C22 -0.2(3)
C19 C18 C23 C27 -178.13(17)
C19 C20 C21 C22 -0.4(3)
C20 C19 C24 C25 -59.8(2)
C20 C19 C24 C26 63.0(2)
C20 C21 C22 C23 -0.2(3)
C21 C22 C23 C18 0.5(3)
C21 C22 C23 C27 178.4(2)
C22 C23 C27 C28 -84.2(3)
C22 C23 C27 C29 39.8(3)
C23 C18 C19 C20 -0.3(3)
C23 C18 C19 C24 179.81(17)
C24 C19 C20 C21 -179.51(19)
C30 C31 C32 C33 175.1(2)
C30 C31 C36 C35 -175.7(2)
O2 Al1 O1 C30 -11.8(5)
O2 Al1 N1 C1 92.7(5)
O2 Al1 N1 C6 -94.1(5)
O2 Al1 N2 C4 -101.0(5)
O2 Al1 N2 C18 75.2(5)
O2 C37 C38 C39 -170.7(6)
O2 C37 C38 C43 8.8(7)
C37 C38 C39 C40 -179.9(3)
C37 C38 C43 C42 178.9(4)
C38 C39 C40 C41 0.8(6)
C39 C38 C43 C42 -1.6(5)
C39 C40 C41 C42 -1.2(8)
C40 C41 C42 C43 0.2(8)
C41 C42 C43 C38 1.2(7)
C43 C38 C39 C40 0.6(5)
O2B Al1 O1 C30 -16(3)
O2B Al1 N1 C1 95(3)
O2B Al1 N1 C6 -92(3)
O2B Al1 N2 C4 -99(3)
O2B Al1 N2 C18 78(3)
O2B C37B C43B C38B 21(4)
O2B C37B C43B C42B -168(4)
C38B C39B C40B C41B 2.5(19)
C39B C38B C43B C37B 172.6(18)
C39B C38B C43B C42B 3(3)
C39B C40B C41B C42B -7(4)
C40B C41B C42B C43B 9(4)
C41B C42B C43B C37B -178(2)
C41B C42B C43B C38B -7(4)
C43B C38B C39B C40B -0.6(17)
